data_7235952
loop_
_publ_author_name
'Gupta, Vivek'
'Karthik, Vedhagiri'
'Anantharaman, Ganapathi'

_publ_section_title
;
 Labile dioxy-functionalised zwitterionic imidazolinium salt: access to
 zwitterionic and neutral imidazolidin-2-ylidene derivatives and
 \p-acceptor properties of imidazolidine-2-selones
;
_journal_issue 107
_journal_name_full 'RSC Advances'
_journal_page_first 87888
_journal_paper_doi 10.1039/C5RA15333F
_journal_volume 5
_journal_year 2015
_chemical_formula_moiety 'C27 H29 B N2 O2 Se'
_chemical_formula_sum 'C27 H29 B N2 O2 Se'
_chemical_formula_weight 503.29
_space_group_IT_number 14
_space_group_name_Hall '-P 2yn'
_space_group_name_H-M_alt 'P 1 21/n 1'
_symmetry_cell_setting monoclinic
_symmetry_space_group_name_Hall '-P 2yn'
_symmetry_space_group_name_H-M 'P 1 21/n 1'
_atom_sites_solution_hydrogens geom
_atom_sites_solution_primary direct
_atom_sites_solution_secondary difmap
_audit_creation_method SHELXL-97
_audit_update_record
;
2015-05-07 deposited with the CCDC.
2015-10-15 downloaded from the CCDC.
;
_cell_angle_alpha 90.00
_cell_angle_beta 106.794(2)
_cell_angle_gamma 90.00
_cell_formula_units_Z 4
_cell_length_a 14.5257(8)
_cell_length_b 11.2585(6)
_cell_length_c 15.9893(9)
_cell_measurement_reflns_used 6504
_cell_measurement_temperature 273(2)
_cell_measurement_theta_max 27.44
_cell_measurement_theta_min 2.25
_cell_volume 2503.3(2)
_computing_cell_refinement 'Bruker SMART'
_computing_data_collection 'Bruker SMART'
_computing_data_reduction 'Bruker SAINT'
_computing_molecular_graphics 'ORTEP 3'
_computing_structure_refinement 'SHELXL-97 (Sheldrick, 1997)'
_computing_structure_solution 'SHELXS-97 (Sheldrick, 1990)'
_diffrn_ambient_temperature 273(2)
_diffrn_measured_fraction_theta_full 0.999
_diffrn_measured_fraction_theta_max 0.999
_diffrn_measurement_device_type 'CCD area detector'
_diffrn_measurement_method 'phi and omega scans'
_diffrn_radiation_monochromator graphite
_diffrn_radiation_source 'fine-focus sealed tube'
_diffrn_radiation_type MoK\a
_diffrn_radiation_wavelength 0.71073
_diffrn_reflns_av_R_equivalents 0.0621
_diffrn_reflns_av_sigmaI/netI 0.0656
_diffrn_reflns_limit_h_max 18
_diffrn_reflns_limit_h_min -18
_diffrn_reflns_limit_k_max 14
_diffrn_reflns_limit_k_min -14
_diffrn_reflns_limit_l_max 20
_diffrn_reflns_limit_l_min -20
_diffrn_reflns_number 22532
_diffrn_reflns_theta_full 27.00
_diffrn_reflns_theta_max 27.00
_diffrn_reflns_theta_min 2.25
_exptl_absorpt_coefficient_mu 1.526
_exptl_absorpt_correction_T_max 0.8381
_exptl_absorpt_correction_T_min 0.7923
_exptl_absorpt_correction_type empirical
_exptl_absorpt_process_details sadabs
_exptl_crystal_colour Yellow
_exptl_crystal_density_diffrn 1.335
_exptl_crystal_density_method 'not measured'
_exptl_crystal_description Block
_exptl_crystal_F_000 1040
_exptl_crystal_size_max 0.16
_exptl_crystal_size_mid 0.13
_exptl_crystal_size_min 0.12
_refine_diff_density_max 0.578
_refine_diff_density_min -0.604
_refine_diff_density_rms 0.196
_refine_ls_extinction_method none
_refine_ls_goodness_of_fit_ref 1.093
_refine_ls_hydrogen_treatment constr
_refine_ls_matrix_type full
_refine_ls_number_parameters 304
_refine_ls_number_reflns 5472
_refine_ls_number_restraints 0
_refine_ls_restrained_S_all 1.093
_refine_ls_R_factor_all 0.0780
_refine_ls_R_factor_gt 0.0455
_refine_ls_shift/su_max 0.001
_refine_ls_shift/su_mean 0.000
_refine_ls_structure_factor_coef Fsqd
_refine_ls_weighting_details 'calc w=1/[\s^2^(Fo^2^)+(0.0685P)^2^+0.0000P] where P=(Fo^2^+2Fc^2^)/3'
_refine_ls_weighting_scheme calc
_refine_ls_wR_factor_gt 0.1059
_refine_ls_wR_factor_ref 0.1286
_reflns_number_gt 4039
_reflns_number_total 5472
_reflns_threshold_expression >2sigma(I)
_cod_data_source_file c5ra15333f2.cif
_cod_data_source_block 22janb_0m
_cod_depositor_comments
;
The following automatic conversions were performed:

data item '_symmetry_cell_setting' value 'Monoclinic' was changed to
'monoclinic' in accordance with the
/home/saulius/struct/COD-crude-data/automatic-downloads/DataCite-retrospective/RSC/depositions/lib/dictionaries/cif_core.dic
dictionary named 'cif_core.dic' version 2.4.2 last updated on
2011-04-26.

Automatic conversion script
Id: cif_fix_values 6909 2019-04-08 15:41:33Z antanas 
;
_cod_original_sg_symbol_H-M P2(1)/n
_cod_database_code 7235952

loop_
_symmetry_equiv_pos_as_xyz
'x, y, z'
'-x+1/2, y+1/2, -z+1/2'
'-x, -y, -z'
'x-1/2, -y-1/2, z-1/2'

loop_
_atom_site_label
_atom_site_type_symbol
_atom_site_fract_x
_atom_site_fract_y
_atom_site_fract_z
_atom_site_U_iso_or_equiv
_atom_site_adp_type
_atom_site_occupancy
_atom_site_symmetry_multiplicity
_atom_site_calc_flag
_atom_site_refinement_flags
B1 B 0.7520(3) 0.9471(3) 0.0374(3) 0.0173(8) Uani 1 1 d .
C1 C 0.8310(2) 0.6708(3) 0.16377(19) 0.0151(7) Uani 1 1 d .
C2 C 0.7793(2) 0.8658(3) 0.1721(2) 0.0172(7) Uani 1 1 d .
H2 H 0.7859 0.9093 0.2265 0.021 Uiso 1 1 calc R
C3 C 0.8735(2) 0.8667(3) 0.1454(2) 0.0170(7) Uani 1 1 d .
H3 H 0.9250 0.9103 0.1873 0.020 Uiso 1 1 calc R
C4 C 0.9840(2) 0.7061(3) 0.1256(2) 0.0155(7) Uani 1 1 d .
C5 C 1.0688(2) 0.7137(3) 0.1933(2) 0.0173(7) Uani 1 1 d .
C6 C 1.1543(2) 0.6873(3) 0.1747(2) 0.0195(7) Uani 1 1 d .
H6 H 1.2119 0.6920 0.2193 0.023 Uiso 1 1 calc R
C7 C 1.1564(2) 0.6542(3) 0.0915(2) 0.0185(7) Uani 1 1 d .
C8 C 1.0697(2) 0.6455(3) 0.0262(2) 0.0191(7) Uani 1 1 d .
H8 H 1.0702 0.6214 -0.0292 0.023 Uiso 1 1 calc R
C9 C 0.9816(2) 0.6718(3) 0.0409(2) 0.0165(7) Uani 1 1 d .
C10 C 1.0701(2) 0.7456(3) 0.2852(2) 0.0252(8) Uani 1 1 d .
H10A H 1.0565 0.8287 0.2881 0.038 Uiso 1 1 calc R
H10B H 1.1324 0.7284 0.3245 0.038 Uiso 1 1 calc R
H10C H 1.0222 0.7000 0.3017 0.038 Uiso 1 1 calc R
C11 C 1.2508(2) 0.6277(3) 0.0749(2) 0.0291(9) Uani 1 1 d .
H11A H 1.2907 0.6972 0.0868 0.044 Uiso 1 1 calc R
H11B H 1.2399 0.6048 0.0150 0.044 Uiso 1 1 calc R
H11C H 1.2823 0.5641 0.1123 0.044 Uiso 1 1 calc R
C12 C 0.8891(2) 0.6624(3) -0.0304(2) 0.0214(7) Uani 1 1 d .
H12A H 0.8448 0.6141 -0.0111 0.032 Uiso 1 1 calc R
H12B H 0.9008 0.6269 -0.0810 0.032 Uiso 1 1 calc R
H12C H 0.8623 0.7403 -0.0450 0.032 Uiso 1 1 calc R
C13 C 0.6885(2) 0.6996(3) 0.2177(2) 0.0181(7) Uani 1 1 d .
C14 C 0.6003(2) 0.6640(3) 0.1627(2) 0.0228(8) Uani 1 1 d .
C15 C 0.5291(2) 0.6325(3) 0.2006(3) 0.0294(9) Uani 1 1 d .
H15 H 0.4700 0.6062 0.1651 0.035 Uiso 1 1 calc R
C16 C 0.5440(3) 0.6394(3) 0.2903(3) 0.0292(9) Uani 1 1 d .
C17 C 0.6336(3) 0.6737(3) 0.3437(2) 0.0264(8) Uani 1 1 d .
H17 H 0.6440 0.6774 0.4038 0.032 Uiso 1 1 calc R
C18 C 0.7082(2) 0.7026(3) 0.3087(2) 0.0200(7) Uani 1 1 d .
C19 C 0.5812(2) 0.6588(3) 0.0649(2) 0.0332(9) Uani 1 1 d .
H19A H 0.5170 0.6306 0.0385 0.050 Uiso 1 1 calc R
H19B H 0.6263 0.6057 0.0508 0.050 Uiso 1 1 calc R
H19C H 0.5881 0.7367 0.0431 0.050 Uiso 1 1 calc R
C20 C 0.4637(3) 0.6095(3) 0.3293(3) 0.0431(11) Uani 1 1 d .
H20A H 0.4894 0.6006 0.3914 0.065 Uiso 1 1 calc R
H20B H 0.4336 0.5367 0.3044 0.065 Uiso 1 1 calc R
H20C H 0.4170 0.6723 0.3167 0.065 Uiso 1 1 calc R
C21 C 0.8071(2) 0.7311(3) 0.3672(2) 0.0254(8) Uani 1 1 d .
H21A H 0.8535 0.6807 0.3526 0.038 Uiso 1 1 calc R
H21B H 0.8089 0.7182 0.4270 0.038 Uiso 1 1 calc R
H21C H 0.8221 0.8127 0.3594 0.038 Uiso 1 1 calc R
C22 C 0.6972(2) 1.0026(3) -0.0508(2) 0.0175(7) Uani 1 1 d .
C23 C 0.7409(2) 1.0232(3) -0.1164(2) 0.0206(7) Uani 1 1 d .
H23 H 0.8063 1.0085 -0.1057 0.025 Uiso 1 1 calc R
C24 C 0.6878(3) 1.0654(3) -0.1975(2) 0.0237(8) Uani 1 1 d .
H24 H 0.7178 1.0780 -0.2409 0.028 Uiso 1 1 calc R
C25 C 0.5914(3) 1.0887(3) -0.2141(2) 0.0257(8) Uani 1 1 d .
H25 H 0.5560 1.1162 -0.2688 0.031 Uiso 1 1 calc R
C26 C 0.5468(2) 1.0712(3) -0.1491(2) 0.0267(8) Uani 1 1 d .
H26 H 0.4817 1.0880 -0.1598 0.032 Uiso 1 1 calc R
C27 C 0.5991(2) 1.0290(3) -0.0692(2) 0.0218(8) Uani 1 1 d .
H27 H 0.5687 1.0175 -0.0260 0.026 Uiso 1 1 calc R
N1 N 0.89582(18) 0.7420(2) 0.14232(16) 0.0145(6) Uani 1 1 d .
N2 N 0.76258(18) 0.7400(2) 0.18117(17) 0.0157(6) Uani 1 1 d .
O1 O 0.70881(15) 0.91742(19) 0.10033(14) 0.0181(5) Uani 1 1 d .
O2 O 0.84837(15) 0.91954(18) 0.06071(14) 0.0170(5) Uani 1 1 d .
Se1 Se 0.83559(2) 0.51011(3) 0.16883(2) 0.01740(12) Uani 1 1 d .

loop_
_atom_site_aniso_label
_atom_site_aniso_U_11
_atom_site_aniso_U_22
_atom_site_aniso_U_33
_atom_site_aniso_U_23
_atom_site_aniso_U_13
_atom_site_aniso_U_12
B1 0.0197(19) 0.0100(17) 0.025(2) -0.0028(15) 0.0108(17) -0.0017(15)
C1 0.0152(16) 0.0156(16) 0.0154(17) -0.0009(13) 0.0060(14) -0.0010(13)
C2 0.0234(18) 0.0128(16) 0.0180(17) 0.0000(13) 0.0102(15) 0.0010(13)
C3 0.0196(17) 0.0124(15) 0.0196(18) -0.0013(13) 0.0069(14) -0.0006(13)
C4 0.0171(16) 0.0114(15) 0.0210(18) 0.0030(13) 0.0104(14) 0.0014(13)
C5 0.0221(17) 0.0110(15) 0.0212(18) 0.0030(13) 0.0099(15) -0.0028(13)
C6 0.0149(16) 0.0185(17) 0.0238(19) 0.0020(14) 0.0036(14) -0.0046(13)
C7 0.0187(17) 0.0132(16) 0.0266(19) 0.0001(14) 0.0113(15) -0.0022(13)
C8 0.0228(17) 0.0169(16) 0.0215(18) 0.0008(14) 0.0127(15) -0.0008(14)
C9 0.0187(17) 0.0115(15) 0.0204(18) 0.0025(13) 0.0075(15) -0.0005(13)
C10 0.0246(19) 0.0259(19) 0.0254(19) 0.0005(15) 0.0074(16) -0.0017(15)
C11 0.0203(18) 0.034(2) 0.037(2) -0.0039(17) 0.0148(17) -0.0022(16)
C12 0.0226(18) 0.0224(18) 0.0208(19) -0.0014(15) 0.0089(15) -0.0006(14)
C13 0.0193(17) 0.0108(15) 0.030(2) 0.0035(14) 0.0163(15) 0.0050(13)
C14 0.0199(17) 0.0159(16) 0.035(2) 0.0026(15) 0.0115(16) 0.0050(14)
C15 0.0198(18) 0.0188(18) 0.052(3) 0.0062(17) 0.0141(18) 0.0040(14)
C16 0.029(2) 0.0132(17) 0.056(3) 0.0133(17) 0.030(2) 0.0086(15)
C17 0.038(2) 0.0171(18) 0.034(2) 0.0069(16) 0.0263(19) 0.0102(16)
C18 0.0253(18) 0.0109(16) 0.029(2) 0.0045(14) 0.0158(16) 0.0060(14)
C19 0.0227(19) 0.037(2) 0.036(2) -0.0031(18) 0.0037(17) -0.0047(17)
C20 0.042(2) 0.027(2) 0.079(3) 0.010(2) 0.048(2) 0.0087(18)
C21 0.035(2) 0.0203(18) 0.025(2) 0.0044(15) 0.0141(17) 0.0047(15)
C22 0.0197(16) 0.0127(15) 0.0225(17) -0.0028(14) 0.0097(14) -0.0001(13)
C23 0.0208(17) 0.0144(16) 0.0282(19) -0.0021(14) 0.0095(15) -0.0016(13)
C24 0.034(2) 0.0198(18) 0.0205(19) -0.0002(15) 0.0127(17) -0.0036(15)
C25 0.035(2) 0.0193(18) 0.0201(19) 0.0018(15) 0.0039(16) 0.0016(16)
C26 0.0215(18) 0.0237(19) 0.033(2) -0.0043(16) 0.0040(17) 0.0041(15)
C27 0.0222(17) 0.0205(18) 0.0260(19) -0.0004(14) 0.0123(16) 0.0014(14)
N1 0.0161(13) 0.0105(13) 0.0196(14) -0.0013(11) 0.0094(12) 0.0001(11)
N2 0.0188(14) 0.0118(13) 0.0211(15) 0.0009(11) 0.0131(12) 0.0010(11)
O1 0.0190(12) 0.0171(12) 0.0215(13) 0.0051(9) 0.0109(10) 0.0053(9)
O2 0.0198(12) 0.0129(11) 0.0212(13) 0.0014(9) 0.0105(10) 0.0004(9)
Se1 0.02044(18) 0.01176(18) 0.0234(2) 0.00027(14) 0.01171(14) -0.00013(13)

loop_
_atom_type_symbol
_atom_type_description
_atom_type_scat_dispersion_real
_atom_type_scat_dispersion_imag
_atom_type_scat_source
C C 0.0033 0.0016 'International Tables Vol C Tables 4.2.6.8 and 6.1.1.4'
H H 0.0000 0.0000 'International Tables Vol C Tables 4.2.6.8 and 6.1.1.4'
B B 0.0013 0.0007 'International Tables Vol C Tables 4.2.6.8 and 6.1.1.4'
N N 0.0061 0.0033 'International Tables Vol C Tables 4.2.6.8 and 6.1.1.4'
O O 0.0106 0.0060 'International Tables Vol C Tables 4.2.6.8 and 6.1.1.4'
Se Se -0.0929 2.2259 'International Tables Vol C Tables 4.2.6.8 and 6.1.1.4'

loop_
_geom_angle_atom_site_label_1
_geom_angle_atom_site_label_2
_geom_angle_atom_site_label_3
_geom_angle
O1 B1 O2 113.0(3)
O1 B1 C22 123.1(3)
O2 B1 C22 123.9(3)
N2 C1 N1 108.5(3)
N2 C1 Se1 125.8(2)
N1 C1 Se1 125.7(2)
O1 C2 N2 112.2(3)
O1 C2 C3 105.3(2)
N2 C2 C3 102.8(2)
O1 C2 H2 112.0
N2 C2 H2 112.0
C3 C2 H2 112.0
O2 C3 N1 111.8(2)
O2 C3 C2 105.1(2)
N1 C3 C2 103.2(2)
O2 C3 H3 112.1
N1 C3 H3 112.1
C2 C3 H3 112.1
C5 C4 C9 122.8(3)
C5 C4 N1 118.3(3)
C9 C4 N1 118.8(3)
C4 C5 C6 117.8(3)
C4 C5 C10 122.3(3)
C6 C5 C10 119.9(3)
C7 C6 C5 122.0(3)
C7 C6 H6 119.0
C5 C6 H6 119.0
C8 C7 C6 118.1(3)
C8 C7 C11 122.1(3)
C6 C7 C11 119.8(3)
C7 C8 C9 122.4(3)
C7 C8 H8 118.8
C9 C8 H8 118.8
C8 C9 C4 116.9(3)
C8 C9 C12 121.5(3)
C4 C9 C12 121.6(3)
C5 C10 H10A 109.5
C5 C10 H10B 109.5
H10A C10 H10B 109.5
C5 C10 H10C 109.5
H10A C10 H10C 109.5
H10B C10 H10C 109.5
C7 C11 H11A 109.5
C7 C11 H11B 109.5
H11A C11 H11B 109.5
C7 C11 H11C 109.5
H11A C11 H11C 109.5
H11B C11 H11C 109.5
C9 C12 H12A 109.5
C9 C12 H12B 109.5
H12A C12 H12B 109.5
C9 C12 H12C 109.5
H12A C12 H12C 109.5
H12B C12 H12C 109.5
C14 C13 C18 122.7(3)
C14 C13 N2 119.7(3)
C18 C13 N2 117.5(3)
C15 C14 C13 117.7(3)
C15 C14 C19 120.4(3)
C13 C14 C19 121.9(3)
C14 C15 C16 121.6(3)
C14 C15 H15 119.2
C16 C15 H15 119.2
C17 C16 C15 119.3(3)
C17 C16 C20 120.4(4)
C15 C16 C20 120.3(4)
C16 C17 C18 121.2(3)
C16 C17 H17 119.4
C18 C17 H17 119.4
C17 C18 C13 117.5(3)
C17 C18 C21 120.9(3)
C13 C18 C21 121.6(3)
C14 C19 H19A 109.5
C14 C19 H19B 109.5
H19A C19 H19B 109.5
C14 C19 H19C 109.5
H19A C19 H19C 109.5
H19B C19 H19C 109.5
C16 C20 H20A 109.5
C16 C20 H20B 109.5
H20A C20 H20B 109.5
C16 C20 H20C 109.5
H20A C20 H20C 109.5
H20B C20 H20C 109.5
C18 C21 H21A 109.5
C18 C21 H21B 109.5
H21A C21 H21B 109.5
C18 C21 H21C 109.5
H21A C21 H21C 109.5
H21B C21 H21C 109.5
C23 C22 C27 117.6(3)
C23 C22 B1 122.0(3)
C27 C22 B1 120.3(3)
C24 C23 C22 120.7(3)
C24 C23 H23 119.7
C22 C23 H23 119.7
C25 C24 C23 120.5(3)
C25 C24 H24 119.8
C23 C24 H24 119.8
C24 C25 C26 119.9(3)
C24 C25 H25 120.1
C26 C25 H25 120.1
C27 C26 C25 119.7(3)
C27 C26 H26 120.2
C25 C26 H26 120.2
C26 C27 C22 121.8(3)
C26 C27 H27 119.1
C22 C27 H27 119.1
C1 N1 C4 127.0(3)
C1 N1 C3 112.8(2)
C4 N1 C3 119.9(2)
C1 N2 C13 125.6(3)
C1 N2 C2 112.7(2)
C13 N2 C2 121.1(2)
B1 O1 C2 108.4(2)
B1 O2 C3 108.3(2)

loop_
_geom_bond_atom_site_label_1
_geom_bond_atom_site_label_2
_geom_bond_distance
B1 O1 1.373(4)
B1 O2 1.376(4)
B1 C22 1.536(5)
C1 N2 1.353(4)
C1 N1 1.354(4)
C1 Se1 1.812(3)
C2 O1 1.423(4)
C2 N2 1.451(4)
C2 C3 1.546(4)
C2 H2 0.9800
C3 O2 1.426(4)
C3 N1 1.444(4)
C3 H3 0.9800
C4 C5 1.387(4)
C4 C9 1.398(4)
C4 N1 1.441(4)
C5 C6 1.391(4)
C5 C10 1.508(4)
C6 C7 1.391(4)
C6 H6 0.9300
C7 C8 1.388(5)
C7 C11 1.500(4)
C8 C9 1.397(4)
C8 H8 0.9300
C9 C12 1.494(4)
C10 H10A 0.9600
C10 H10B 0.9600
C10 H10C 0.9600
C11 H11A 0.9600
C11 H11B 0.9600
C11 H11C 0.9600
C12 H12A 0.9600
C12 H12B 0.9600
C12 H12C 0.9600
C13 C14 1.388(5)
C13 C18 1.399(4)
C13 N2 1.439(4)
C14 C15 1.387(4)
C14 C19 1.508(5)
C15 C16 1.389(5)
C15 H15 0.9300
C16 C17 1.389(5)
C16 C20 1.511(4)
C17 C18 1.394(4)
C17 H17 0.9300
C18 C21 1.506(4)
C19 H19A 0.9600
C19 H19B 0.9600
C19 H19C 0.9600
C20 H20A 0.9600
C20 H20B 0.9600
C20 H20C 0.9600
C21 H21A 0.9600
C21 H21B 0.9600
C21 H21C 0.9600
C22 C23 1.394(4)
C22 C27 1.401(4)
C23 C24 1.387(5)
C23 H23 0.9300
C24 C25 1.374(5)
C24 H24 0.9300
C25 C26 1.389(5)
C25 H25 0.9300
C26 C27 1.369(5)
C26 H26 0.9300
C27 H27 0.9300

loop_
_geom_torsion_atom_site_label_1
_geom_torsion_atom_site_label_2
_geom_torsion_atom_site_label_3
_geom_torsion_atom_site_label_4
_geom_torsion
O1 C2 C3 O2 0.3(3)
N2 C2 C3 O2 117.9(2)
O1 C2 C3 N1 -117.0(2)
N2 C2 C3 N1 0.6(3)
C9 C4 C5 C6 0.9(4)
N1 C4 C5 C6 -175.3(3)
C9 C4 C5 C10 -177.2(3)
N1 C4 C5 C10 6.5(4)
C4 C5 C6 C7 -0.1(5)
C10 C5 C6 C7 178.1(3)
C5 C6 C7 C8 -1.2(5)
C5 C6 C7 C11 179.5(3)
C6 C7 C8 C9 1.7(5)
C11 C7 C8 C9 -179.0(3)
C7 C8 C9 C4 -0.9(4)
C7 C8 C9 C12 179.7(3)
C5 C4 C9 C8 -0.5(4)
N1 C4 C9 C8 175.7(3)
C5 C4 C9 C12 179.0(3)
N1 C4 C9 C12 -4.8(4)
C18 C13 C14 C15 1.2(5)
N2 C13 C14 C15 -176.2(3)
C18 C13 C14 C19 -178.6(3)
N2 C13 C14 C19 3.9(5)
C13 C14 C15 C16 1.8(5)
C19 C14 C15 C16 -178.3(3)
C14 C15 C16 C17 -2.8(5)
C14 C15 C16 C20 177.3(3)
C15 C16 C17 C18 0.8(5)
C20 C16 C17 C18 -179.4(3)
C16 C17 C18 C13 2.1(4)
C16 C17 C18 C21 -175.5(3)
C14 C13 C18 C17 -3.1(5)
N2 C13 C18 C17 174.4(3)
C14 C13 C18 C21 174.4(3)
N2 C13 C18 C21 -8.0(4)
O1 B1 C22 C23 -174.7(3)
O2 B1 C22 C23 3.7(5)
O1 B1 C22 C27 2.2(5)
O2 B1 C22 C27 -179.4(3)
C27 C22 C23 C24 -1.6(4)
B1 C22 C23 C24 175.4(3)
C22 C23 C24 C25 0.6(5)
C23 C24 C25 C26 0.7(5)
C24 C25 C26 C27 -1.0(5)
C25 C26 C27 C22 -0.1(5)
C23 C22 C27 C26 1.3(5)
B1 C22 C27 C26 -175.7(3)
N2 C1 N1 C4 174.9(3)
Se1 C1 N1 C4 -4.8(4)
N2 C1 N1 C3 0.6(3)
Se1 C1 N1 C3 -179.1(2)
C5 C4 N1 C1 -96.4(4)
C9 C4 N1 C1 87.2(4)
C5 C4 N1 C3 77.5(4)
C9 C4 N1 C3 -98.9(3)
O2 C3 N1 C1 -113.2(3)
C2 C3 N1 C1 -0.8(3)
O2 C3 N1 C4 72.1(3)
C2 C3 N1 C4 -175.5(3)
N1 C1 N2 C13 -171.0(3)
Se1 C1 N2 C13 8.7(4)
N1 C1 N2 C2 -0.2(3)
Se1 C1 N2 C2 179.5(2)
C14 C13 N2 C1 -91.1(4)
C18 C13 N2 C1 91.3(4)
C14 C13 N2 C2 98.8(4)
C18 C13 N2 C2 -78.8(4)
O1 C2 N2 C1 112.3(3)
C3 C2 N2 C1 -0.3(3)
O1 C2 N2 C13 -76.4(3)
C3 C2 N2 C13 171.0(3)
O2 B1 O1 C2 -0.1(4)
C22 B1 O1 C2 178.5(3)
N2 C2 O1 B1 -111.2(3)
C3 C2 O1 B1 -0.2(3)
O1 B1 O2 C3 0.3(3)
C22 B1 O2 C3 -178.3(3)
N1 C3 O2 B1 110.9(3)
C2 C3 O2 B1 -0.4(3)
